data_7236207
loop_
_publ_author_name
'Wang, Di'
'Sun, Libo'
'Hao, Chuanqing'
'Yan, Yan'
'Liang, Zhiqiang'

_publ_section_title
;
 Lanthanide metal--organic frameworks based on a 1,2,3-triazole-containing
 tricarboxylic acid ligand for luminescence sensing of metal ions and
 nitroaromatic compounds
;
_journal_issue 63
_journal_name_full 'RSC Advances'
_journal_page_first 57828
_journal_paper_doi 10.1039/C6RA06303A
_journal_volume 6
_journal_year 2016
_chemical_formula_sum 'C23 H0 Eu N5 O8'
_chemical_formula_weight 626.24
_space_group_IT_number 15
_space_group_name_Hall '-C 2yc'
_space_group_name_H-M_alt 'C 1 2/c 1'
_symmetry_cell_setting monoclinic
_symmetry_space_group_name_H-M 'C 1 2/c 1'
_atom_sites_solution_primary direct
_atom_sites_solution_secondary difmap
_audit_block_doi 10.5517/cc1k8vc1
_audit_creation_method SHELXL-97
_audit_update_record
;
2015-11-24 deposited with the CCDC.
2016-06-23 downloaded from the CCDC.
;
_cell_angle_alpha 90.00
_cell_angle_beta 96.01(3)
_cell_angle_gamma 90.00
_cell_formula_units_Z 8
_cell_length_a 31.810(6)
_cell_length_b 14.993(3)
_cell_length_c 13.220(3)
_cell_measurement_temperature 293(2)
_cell_volume 6270(2)
_computing_cell_refinement 'Bruker XSCANS'
_computing_data_collection 'Bruker XSCANS'
_computing_data_reduction 'Bruker SHELXTL'
_computing_molecular_graphics 'Bruker SHELXTL'
_computing_publication_material 'Bruker SHELXTL'
_computing_structure_refinement 'SHELXL-97 (Sheldrick, 1997)'
_computing_structure_solution 'SHELXS-97 (Sheldrick, 1990)'
_diffrn_ambient_temperature 293(2)
_diffrn_measured_fraction_theta_full 0.994
_diffrn_measured_fraction_theta_max 0.994
_diffrn_measurement_device_type 'Bruker P4'
_diffrn_measurement_method '\w scans'
_diffrn_radiation_monochromator graphite
_diffrn_radiation_source 'fine-focus sealed tube'
_diffrn_radiation_type MoK\a
_diffrn_radiation_wavelength 0.71073
_diffrn_reflns_av_R_equivalents 0.0828
_diffrn_reflns_av_sigmaI/netI 0.0749
_diffrn_reflns_limit_h_max 41
_diffrn_reflns_limit_h_min -41
_diffrn_reflns_limit_k_max 18
_diffrn_reflns_limit_k_min -19
_diffrn_reflns_limit_l_max 17
_diffrn_reflns_limit_l_min -15
_diffrn_reflns_number 29600
_diffrn_reflns_theta_full 27.48
_diffrn_reflns_theta_max 27.48
_diffrn_reflns_theta_min 3.01
_exptl_absorpt_coefficient_mu 2.044
_exptl_absorpt_correction_T_max 0.6974
_exptl_absorpt_correction_T_min 0.6507
_exptl_absorpt_correction_type multi-scan
_exptl_absorpt_process_details sadabs
_exptl_crystal_density_diffrn 1.327
_exptl_crystal_density_method 'not measured'
_exptl_crystal_description block
_exptl_crystal_F_000 2400
_exptl_crystal_size_max 0.23
_exptl_crystal_size_mid 0.21
_exptl_crystal_size_min 0.19
_refine_diff_density_max 1.875
_refine_diff_density_min -1.245
_refine_diff_density_rms 0.211
_refine_ls_extinction_method none
_refine_ls_goodness_of_fit_ref 1.092
_refine_ls_matrix_type full
_refine_ls_number_parameters 289
_refine_ls_number_reflns 7152
_refine_ls_number_restraints 224
_refine_ls_restrained_S_all 1.095
_refine_ls_R_factor_all 0.0842
_refine_ls_R_factor_gt 0.0596
_refine_ls_shift/su_max 0.033
_refine_ls_shift/su_mean 0.002
_refine_ls_structure_factor_coef Fsqd
_refine_ls_weighting_details 'calc w=1/[\s^2^(Fo^2^)+(0.0987P)^2^+41.2453P] where P=(Fo^2^+2Fc^2^)/3'
_refine_ls_weighting_scheme calc
_refine_ls_wR_factor_gt 0.1638
_refine_ls_wR_factor_ref 0.1852
_reflns_number_gt 5351
_reflns_number_total 7152
_reflns_threshold_expression >2sigma(I)
_cod_data_source_file c6ra06303a2.cif
_cod_data_source_block y
_cod_depositor_comments
;
The following automatic conversions were performed:

data item '_symmetry_cell_setting' value 'Monoclinic' was changed to
'monoclinic' in accordance with the
/home/saulius/struct/COD-crude-data/automatic-downloads/DataCite-retrospective/RSC/depositions/lib/dictionaries/cif_core.dic
dictionary named 'cif_core.dic' version 2.4.2 last updated on
2011-04-26.

Automatic conversion script
Id: cif_fix_values 6909 2019-04-08 15:41:33Z antanas 
;
_cod_original_cell_volume 6271(2)
_cod_original_sg_symbol_H-M C2/c
_cod_database_code 7236207

loop_
_symmetry_equiv_pos_as_xyz
'x, y, z'
'-x, y, -z+1/2'
'x+1/2, y+1/2, z'
'-x+1/2, y+1/2, -z+1/2'
'-x, -y, -z'
'x, -y, z-1/2'
'-x+1/2, -y+1/2, -z'
'x+1/2, -y+1/2, z-1/2'

loop_
_atom_site_label
_atom_site_type_symbol
_atom_site_fract_x
_atom_site_fract_y
_atom_site_fract_z
_atom_site_U_iso_or_equiv
_atom_site_adp_type
_atom_site_occupancy
_atom_site_symmetry_multiplicity
_atom_site_calc_flag
_atom_site_refinement_flags
C1 C 0.21056(3) 0.39914(7) 0.74211(8) 0.0257(8) Uani 1 1 d GU
C2 C 0.23587(3) 0.46434(8) 0.79230(9) 0.0283(9) Uani 1 1 d GU
C3 C 0.21820(3) 0.52663(8) 0.85325(11) 0.0280(9) Uani 1 1 d GU
C4 C 0.17523(3) 0.52372(8) 0.86401(10) 0.0285(9) Uani 1 1 d GU
C5 C 0.14991(3) 0.45853(7) 0.81382(8) 0.0301(9) Uani 1 1 d GU
C6 C 0.16758(3) 0.39624(7) 0.75288(8) 0.0272(9) Uani 1 1 d GU
C7 C -0.00247(3) 0.29039(11) 0.87921(13) 0.0434(12) Uani 1 1 d GU
C8 C 0.00263(3) 0.38405(11) 0.87957(11) 0.0330(10) Uani 1 1 d GU
C9 C -0.03005(3) 0.43856(12) 0.90570(13) 0.0391(11) Uani 1 1 d GU
C10 C -0.06725(3) 0.39970(14) 0.93229(14) 0.0373(11) Uani 1 1 d GU
C11 C -0.07190(4) 0.30860(14) 0.93240(15) 0.0314(10) Uani 1 1 d GU
C12 C -0.04006(4) 0.25451(13) 0.90583(16) 0.0455(12) Uani 1 1 d GU
C13 C 0.04073(3) 0.42260(10) 0.85542(10) 0.0355(10) Uani 1 1 d GU
C14 C 0.08123(3) 0.38602(9) 0.84502(9) 0.0333(10) Uani 1 1 d GU
N1 N 0.10834(3) 0.45683(8) 0.82223(9) 0.0345(9) Uani 1 1 d GU
N2 N 0.08460(3) 0.53719(8) 0.81854(12) 0.0406(9) Uani 1 1 d GU
N3 N 0.04282(3) 0.51603(9) 0.83905(12) 0.0437(10) Uani 1 1 d GU
C15 C 0.22905(11) 0.3350(2) 0.6698(3) 0.0273(9) Uani 1 1 d U
C16 C 0.25377(11) 0.0963(2) 0.5898(3) 0.0267(9) Uani 1 1 d .
C17 C 0.11159(12) 0.2696(3) 0.5334(3) 0.0338(10) Uani 1 1 d .
Eu1 Eu 0.189356(5) 0.206741(11) 0.470453(13) 0.02174(4) Uani 1 1 d D
O1 O 0.27014(8) 0.16350(16) 0.5559(2) 0.0297(6) Uani 1 1 d .
O2 O 0.21461(8) 0.08232(17) 0.5789(2) 0.0390(8) Uani 1 1 d .
O3 O 0.12069(9) 0.1886(2) 0.5466(3) 0.0540(10) Uani 1 1 d .
O4 O 0.13643(9) 0.3211(2) 0.4931(3) 0.0518(9) Uani 1 1 d .
O5 O 0.20530(8) 0.27185(17) 0.6364(2) 0.0309(7) Uani 1 1 d .
O6 O 0.23431(8) 0.15008(19) 0.3507(2) 0.0402(8) Uani 1 1 d .
O7 O 0.15341(12) 0.0778(2) 0.3924(3) 0.0749(12) Uani 1 1 d DU
O8 O 0.15902(15) 0.2517(4) 0.3019(3) 0.0954(16) Uani 1 1 d DU
N4 N 0.1311(2) 0.3252(7) 0.1501(6) 0.305(2) Uani 1 1 d DU
C19 C 0.1669(2) 0.3710(7) 0.1198(7) 0.300(3) Uani 1 1 d DU
C18 C 0.1324(3) 0.2747(5) 0.2466(5) 0.197(6) Uani 1 1 d DU
C20 C 0.0892(2) 0.3321(12) 0.0919(9) 0.314(3) Uani 1 1 d DU
N5 N 0.1348(4) -0.0573(5) 0.3021(9) 0.643(2) Uani 1 1 d DU
C21 C 0.1629(3) 0.0022(4) 0.3650(7) 0.326(8) Uani 1 1 d DU
C22 C 0.1055(4) -0.0235(7) 0.2203(7) 0.640(3) Uani 1 1 d DU
C23 C 0.1372(7) -0.1546(5) 0.3258(15) 0.643(3) Uani 1 1 d DU

loop_
_atom_site_aniso_label
_atom_site_aniso_U_11
_atom_site_aniso_U_22
_atom_site_aniso_U_33
_atom_site_aniso_U_23
_atom_site_aniso_U_13
_atom_site_aniso_U_12
C1 0.0233(15) 0.0270(16) 0.0280(17) -0.0083(13) 0.0083(13) -0.0025(13)
C2 0.0207(15) 0.0344(17) 0.0310(18) -0.0075(14) 0.0087(14) 0.0014(14)
C3 0.0240(16) 0.0275(16) 0.0334(18) -0.0086(14) 0.0073(14) -0.0040(14)
C4 0.0191(15) 0.0322(17) 0.0360(18) -0.0101(14) 0.0114(14) -0.0007(14)
C5 0.0202(15) 0.0290(17) 0.043(2) -0.0067(15) 0.0135(14) 0.0005(14)
C6 0.0237(16) 0.0340(17) 0.0250(16) -0.0106(13) 0.0082(13) -0.0063(14)
C7 0.0249(17) 0.058(3) 0.051(2) 0.0000(19) 0.0211(16) -0.0033(18)
C8 0.0205(15) 0.046(2) 0.0350(19) -0.0032(16) 0.0132(14) -0.0063(16)
C9 0.0247(17) 0.055(2) 0.040(2) -0.0044(18) 0.0114(16) -0.0044(18)
C10 0.0244(17) 0.048(2) 0.041(2) -0.0041(17) 0.0085(16) -0.0085(17)
C11 0.0199(16) 0.046(2) 0.0297(18) -0.0017(15) 0.0071(14) -0.0079(15)
C12 0.0280(19) 0.043(2) 0.068(3) 0.003(2) 0.0183(19) -0.0026(18)
C13 0.0216(16) 0.054(2) 0.0325(19) -0.0080(17) 0.0102(15) -0.0008(17)
C14 0.0176(15) 0.047(2) 0.0367(19) 0.0003(16) 0.0103(14) -0.0157(15)
N1 0.0294(15) 0.0324(15) 0.0434(18) -0.0112(13) 0.0117(14) -0.0108(13)
N2 0.0249(15) 0.0372(17) 0.062(2) -0.0109(15) 0.0171(15) 0.0013(14)
N3 0.0225(15) 0.0471(19) 0.064(2) -0.0061(17) 0.0133(15) -0.0044(15)
C15 0.0183(15) 0.0345(17) 0.0301(17) -0.0064(14) 0.0068(13) -0.0021(14)
C16 0.0242(16) 0.0265(16) 0.0302(17) 0.0030(13) 0.0065(14) 0.0078(14)
C17 0.0183(16) 0.042(2) 0.042(2) -0.0012(17) 0.0060(15) 0.0070(15)
Eu1 0.01425(7) 0.02213(8) 0.02951(8) -0.00237(6) 0.00555(6) 0.00238(6)
O1 0.0271(12) 0.0236(11) 0.0404(14) 0.0087(10) 0.0131(10) 0.0067(10)
O2 0.0213(12) 0.0288(12) 0.0673(19) 0.0116(12) 0.0068(13) 0.0027(11)
O3 0.0302(14) 0.0360(15) 0.101(2) -0.0063(15) 0.0311(15) -0.0019(12)
O4 0.0349(14) 0.0578(17) 0.0684(19) 0.0223(14) 0.0319(13) 0.0214(13)
O5 0.0292(12) 0.0326(12) 0.0326(13) -0.0106(10) 0.0111(10) -0.0031(11)
O6 0.0259(12) 0.0468(14) 0.0504(15) -0.0246(12) 0.0151(11) -0.0027(12)
O7 0.053(2) 0.075(2) 0.099(3) -0.0454(19) 0.019(2) -0.0224(18)
O8 0.092(3) 0.131(3) 0.056(2) -0.008(3) -0.026(2) 0.043(3)
N4 0.342(4) 0.328(4) 0.242(4) -0.107(4) 0.015(4) 0.051(4)
C19 0.340(5) 0.327(5) 0.232(5) -0.114(5) 0.026(5) 0.047(5)
C18 0.319(14) 0.144(7) 0.114(7) -0.045(6) -0.041(9) 0.090(8)
C20 0.343(5) 0.334(5) 0.263(5) -0.084(5) 0.017(5) 0.047(5)
N5 0.657(4) 0.634(4) 0.636(4) -0.009(4) 0.060(4) -0.004(4)
C21 0.355(15) 0.363(15) 0.278(13) 0.092(11) 0.121(11) -0.148(12)
C22 0.652(5) 0.630(5) 0.635(5) -0.003(5) 0.058(5) -0.001(5)
C23 0.658(5) 0.633(5) 0.636(5) -0.010(5) 0.062(5) 0.001(5)

loop_
_atom_type_symbol
_atom_type_description
_atom_type_scat_dispersion_real
_atom_type_scat_dispersion_imag
_atom_type_scat_source
C C 0.0033 0.0016 'International Tables Vol C Tables 4.2.6.8 and 6.1.1.4'
H H 0.0000 0.0000 'International Tables Vol C Tables 4.2.6.8 and 6.1.1.4'
N N 0.0061 0.0033 'International Tables Vol C Tables 4.2.6.8 and 6.1.1.4'
O O 0.0106 0.0060 'International Tables Vol C Tables 4.2.6.8 and 6.1.1.4'
Eu Eu -0.1578 3.6682 'International Tables Vol C Tables 4.2.6.8 and 6.1.1.4'

loop_
_citation_id
_citation_doi
_citation_year
1 10.1039/C6RA06303A 2016

loop_
_geom_angle_atom_site_label_1
_geom_angle_atom_site_label_2
_geom_angle_atom_site_label_3
_geom_angle
_geom_angle_site_symmetry_1
_geom_angle_site_symmetry_3
C2 C1 C6 120.0 . .
C2 C1 C15 120.20(14) . .
C6 C1 C15 119.67(14) . .
C3 C2 C1 120.0 . .
C2 C3 C4 120.0 . .
C2 C3 C16 119.80(15) . 4_556
C4 C3 C16 120.18(15) . 4_556
C5 C4 C3 120.0 . .
N1 C5 C4 120.1 . .
N1 C5 C6 119.9 . .
C4 C5 C6 120.0 . .
C5 C6 C1 120.0 . .
C12 C7 C8 119.0 . .
C9 C8 C13 119.8 . .
C9 C8 C7 119.7 . .
C13 C8 C7 120.5 . .
C8 C9 C10 119.4 . .
C11 C10 C9 120.6 . .
C12 C11 C10 120.3 . .
C12 C11 C17 120.83(18) . 2_556
C10 C11 C17 118.77(18) . 2_556
C11 C12 C7 120.9 . .
C8 C13 C14 132.4 . .
C8 C13 N3 119.6 . .
C14 C13 N3 108.0 . .
C13 C14 N1 108.0 . .
C5 N1 N2 120.5 . .
C5 N1 C14 131.2 . .
N2 N1 C14 108.0 . .
N1 N2 N3 108.0 . .
C13 N3 N2 108.0 . .
O6 C15 O5 126.8(3) 7_556 .
O6 C15 C1 117.2(3) 7_556 .
O5 C15 C1 116.0(3) . .
O1 C16 O2 122.9(3) . .
O1 C16 C3 119.4(3) . 4_546
O2 C16 C3 117.7(3) . 4_546
O1 C16 Eu1 69.28(19) . .
O2 C16 Eu1 53.81(18) . .
C3 C16 Eu1 170.4(2) 4_546 .
O3 C17 O4 120.3(4) . .
O3 C17 C11 121.6(3) . 2_556
O4 C17 C11 118.1(3) . 2_556
O3 C17 Eu1 61.8(2) . .
O4 C17 Eu1 58.5(2) . .
C11 C17 Eu1 176.2(2) 2_556 .
O1 Eu1 O6 79.83(9) 7_556 .
O1 Eu1 O5 74.70(9) 7_556 .
O6 Eu1 O5 131.49(9) . .
O1 Eu1 O7 146.04(12) 7_556 .
O6 Eu1 O7 73.94(12) . .
O5 Eu1 O7 139.24(12) . .
O1 Eu1 O8 78.93(14) 7_556 .
O6 Eu1 O8 72.52(13) . .
O5 Eu1 O8 138.53(14) . .
O7 Eu1 O8 72.92(16) . .
O1 Eu1 O2 124.19(9) 7_556 .
O6 Eu1 O2 86.25(10) . .
O5 Eu1 O2 75.47(9) . .
O7 Eu1 O2 75.60(12) . .
O8 Eu1 O2 145.78(14) . .
O1 Eu1 O4 80.50(10) 7_556 .
O6 Eu1 O4 142.75(11) . .
O5 Eu1 O4 71.69(10) . .
O7 Eu1 O4 108.16(12) . .
O8 Eu1 O4 72.84(14) . .
O2 Eu1 O4 130.84(11) . .
O1 Eu1 O3 130.82(9) 7_556 .
O6 Eu1 O3 146.05(10) . .
O5 Eu1 O3 77.75(11) . .
O7 Eu1 O3 72.11(12) . .
O8 Eu1 O3 96.83(14) . .
O2 Eu1 O3 85.89(10) . .
O4 Eu1 O3 52.26(10) . .
O1 Eu1 O1 75.99(9) 7_556 .
O6 Eu1 O1 66.10(9) . .
O5 Eu1 O1 68.01(9) . .
O7 Eu1 O1 111.28(10) . .
O8 Eu1 O1 134.48(13) . .
O2 Eu1 O1 49.25(8) . .
O4 Eu1 O1 137.32(9) . .
O3 Eu1 O1 128.21(10) . .
O1 Eu1 C17 105.80(10) 7_556 .
O6 Eu1 C17 154.90(11) . .
O5 Eu1 C17 72.92(11) . .
O7 Eu1 C17 90.16(12) . .
O8 Eu1 C17 84.42(14) . .
O2 Eu1 C17 108.88(11) . .
O4 Eu1 C17 26.16(11) . .
O3 Eu1 C17 26.11(11) . .
O1 Eu1 C17 138.88(10) . .
O1 Eu1 C16 100.39(9) 7_556 .
O6 Eu1 C16 74.10(10) . .
O5 Eu1 C16 70.90(10) . .
O7 Eu1 C16 92.87(11) . .
O8 Eu1 C16 146.20(14) . .
O2 Eu1 C16 24.58(9) . .
O4 Eu1 C16 140.82(11) . .
O3 Eu1 C16 107.95(11) . .
O1 Eu1 C16 24.70(9) . .
C17 Eu1 C16 127.06(11) . .
O1 Eu1 Eu1 41.42(6) 7_556 7_556
O6 Eu1 Eu1 67.70(7) . 7_556
O5 Eu1 Eu1 65.82(7) . 7_556
O7 Eu1 Eu1 137.10(9) . 7_556
O8 Eu1 Eu1 111.44(12) . 7_556
O2 Eu1 Eu1 83.31(7) . 7_556
O4 Eu1 Eu1 113.87(8) . 7_556
O3 Eu1 Eu1 143.52(8) . 7_556
O1 Eu1 Eu1 34.58(5) . 7_556
C17 Eu1 Eu1 132.30(8) . 7_556
C16 Eu1 Eu1 59.07(7) . 7_556
C16 O1 Eu1 166.5(2) . 7_556
C16 O1 Eu1 86.0(2) . .
Eu1 O1 Eu1 104.01(9) 7_556 .
C16 O2 Eu1 101.6(2) . .
C17 O3 Eu1 92.1(2) . .
C17 O4 Eu1 95.3(2) . .
C15 O5 Eu1 133.2(2) . .
C15 O6 Eu1 135.8(2) 7_556 .
C21 O7 Eu1 137.6(5) . .
C18 O8 Eu1 152.8(5) . .
C19 N4 C20 121.9(8) . .
C19 N4 C18 122.6(7) . .
C20 N4 C18 115.3(8) . .
O8 C18 N4 132.4(8) . .
C22 N5 C21 121.4(7) . .
C22 N5 C23 121.0(10) . .
C21 N5 C23 117.6(10) . .
O7 C21 N5 125.0(8) . .

loop_
_geom_bond_atom_site_label_1
_geom_bond_atom_site_label_2
_geom_bond_distance
_geom_bond_site_symmetry_2
C1 C2 1.3900 .
C1 C6 1.3900 .
C1 C15 1.517(4) .
C2 C3 1.3900 .
C3 C4 1.3900 .
C3 C16 1.521(4) 4_556
C4 C5 1.3900 .
C5 N1 1.3388 .
C5 C6 1.3900 .
C7 C12 1.3896 .
C7 C8 1.4136 .
C8 C9 1.3940 .
C8 C13 1.4092 .
C9 C10 1.3967 .
C10 C11 1.3738 .
C11 C12 1.3717 .
C11 C17 1.504(4) 2_556
C13 C14 1.4200 .
C13 N3 1.4200 .
C14 N1 1.4200 .
N1 N2 1.4200 .
N2 N3 1.4200 .
C15 O6 1.244(4) 7_556
C15 O5 1.262(4) .
C16 O1 1.239(4) .
C16 O2 1.256(4) .
C16 C3 1.521(4) 4_546
C16 Eu1 2.958(4) .
C17 O3 1.256(5) .
C17 O4 1.262(5) .
C17 C11 1.503(4) 2_556
C17 Eu1 2.852(4) .
Eu1 O1 2.379(2) 7_556
Eu1 O6 2.397(3) .
Eu1 O5 2.406(3) .
Eu1 O7 2.422(3) .
Eu1 O8 2.429(4) .
Eu1 O2 2.437(3) .
Eu1 O4 2.443(3) .
Eu1 O3 2.514(3) .
Eu1 O1 2.774(3) .
Eu1 Eu1 4.0679(9) 7_556
O1 Eu1 2.379(2) 7_556
O6 C15 1.245(4) 7_556
O7 C21 1.236(8) .
O8 C18 1.115(8) .
N4 C19 1.423(10) .
N4 C20 1.471(10) .
N4 C18 1.481(9) .
N5 C22 1.445(12) .
N5 C21 1.458(11) .
N5 C23 1.493(10) .
